data_7106433
loop_
_publ_author_name
'Dinabandhu Das'
'Tia Jacobs'
'Adam Pietraszako'
'L. J. Barbour'

_publ_section_title
;
 Anomalous thermal expansion of an organic crystal-implications for
 elucidating the mechanism of an enantiotropic phase transformation
;
_journal_name_full Chem.Commun.
_journal_page_first 6009
_journal_paper_doi 10.1039/c1cc10716j
_journal_volume 47
_journal_year 2011
_chemical_absolute_configuration syn
_chemical_formula_moiety 'C8 H10 O2'
_chemical_formula_sum 'C8 H10 O2'
_chemical_formula_weight 138.16
_chemical_melting_point 343
_chemical_name_systematic
;
(s,s)-3,5-Ocatadiyn-2,7-diol
;
_space_group_IT_number 19
_symmetry_cell_setting orthorhombic
_symmetry_space_group_name_Hall 'P 2ac 2ab'
_symmetry_space_group_name_H-M 'P 21 21 21'
_atom_sites_solution_hydrogens geom
_atom_sites_solution_primary direct
_atom_sites_solution_secondary difmap
_audit_creation_method SHELXL-97
_cell_angle_alpha 90.00
_cell_angle_beta 90.00
_cell_angle_gamma 90.00
_cell_formula_units_Z 4
_cell_length_a 4.1770(12)
_cell_length_b 11.975(3)
_cell_length_c 16.430(5)
_cell_measurement_reflns_used 866
_cell_measurement_temperature 285(2)
_cell_measurement_theta_max 20.25
_cell_measurement_theta_min 2.48
_cell_volume 821.8(4)
_computing_cell_refinement 'Bruker SMART APEX-II'
_computing_data_collection 'Bruker SMART APEX-II'
_computing_data_reduction 'Bruker SAINT '
_computing_molecular_graphics 'XSEED (Barbour 2001)'
_computing_structure_refinement 'SHELXL-97 (Sheldrick, 1997)'
_computing_structure_solution 'SHELXS-97 (Sheldrick, 1990)'
_diffrn_ambient_temperature 285(2)
_diffrn_measured_fraction_theta_full 1.000
_diffrn_measured_fraction_theta_max 0.976
_diffrn_measurement_device_type 'Bruker APEX-II CCD'
_diffrn_measurement_method '\f and \w scans'
_diffrn_radiation_monochromator graphite
_diffrn_radiation_source 'fine-focus sealed tube'
_diffrn_radiation_type MoK\a
_diffrn_radiation_wavelength 0.71073
_diffrn_reflns_av_R_equivalents 0.0352
_diffrn_reflns_av_sigmaI/netI 0.0462
_diffrn_reflns_limit_h_max 4
_diffrn_reflns_limit_h_min -5
_diffrn_reflns_limit_k_max 15
_diffrn_reflns_limit_k_min -12
_diffrn_reflns_limit_l_max 20
_diffrn_reflns_limit_l_min -20
_diffrn_reflns_number 4717
_diffrn_reflns_theta_full 25.00
_diffrn_reflns_theta_max 27.49
_diffrn_reflns_theta_min 2.10
_exptl_absorpt_coefficient_mu 0.079
_exptl_absorpt_correction_T_max 0.9952
_exptl_absorpt_correction_T_min 0.9727
_exptl_absorpt_correction_type multi-scan
_exptl_absorpt_process_details SADABS
_exptl_crystal_colour colorless
_exptl_crystal_density_diffrn 1.117
_exptl_crystal_density_method 'not measured'
_exptl_crystal_description needle
_exptl_crystal_F_000 296
_exptl_crystal_size_max 0.35
_exptl_crystal_size_mid 0.10
_exptl_crystal_size_min 0.06
_refine_diff_density_max 0.097
_refine_diff_density_min -0.181
_refine_diff_density_rms 0.030
_refine_ls_abs_structure_details 'Flack H D (1983), Acta Cryst. A39, 876-881'
_refine_ls_abs_structure_Flack 0(2)
_refine_ls_extinction_method none
_refine_ls_goodness_of_fit_ref 0.998
_refine_ls_hydrogen_treatment constr
_refine_ls_matrix_type full
_refine_ls_number_parameters 95
_refine_ls_number_reflns 1790
_refine_ls_number_restraints 0
_refine_ls_restrained_S_all 0.998
_refine_ls_R_factor_all 0.0877
_refine_ls_R_factor_gt 0.0469
_refine_ls_shift/su_max 0.000
_refine_ls_shift/su_mean 0.000
_refine_ls_structure_factor_coef Fsqd
_refine_ls_weighting_details 'calc w=1/[\s^2^(Fo^2^)+(0.0583P)^2^+0.0000P] where P=(Fo^2^+2Fc^2^)/3'
_refine_ls_weighting_scheme calc
_refine_ls_wR_factor_gt 0.1053
_refine_ls_wR_factor_ref 0.1246
_reflns_number_gt 1123
_reflns_number_total 1790
_reflns_threshold_expression >2sigma(I)
_cod_data_source_file c1cc10716j.txt
_cod_data_source_block LT_285k
_cod_depositor_comments
;
The following automatic conversions were performed:

'_chemical_melting_point' value '343K' was changed to '343' - the
value should be numeric and without a unit designator.

Automatic conversion script
Id: cif_fix_values 1673 2011-04-08 12:14:43Z adriana 
;
_cod_original_sg_symbol_H-M 'P2(1)2(1)2(1) '
_cod_database_code 7106433

loop_
_symmetry_equiv_pos_as_xyz
'x, y, z'
'-x+1/2, -y, z+1/2'
'x+1/2, -y+1/2, -z'
'-x, y+1/2, -z+1/2'

loop_
_atom_site_label
_atom_site_type_symbol
_atom_site_fract_x
_atom_site_fract_y
_atom_site_fract_z
_atom_site_U_iso_or_equiv
_atom_site_adp_type
_atom_site_occupancy
_atom_site_symmetry_multiplicity
_atom_site_calc_flag
_atom_site_refinement_flags
_atom_site_disorder_assembly
_atom_site_disorder_group
O1 O 0.0836(5) 0.60183(12) 0.00444(9) 0.0685(5) Uani 1 1 d . . .
O2 O -0.2776(4) 0.25771(13) -0.39128(8) 0.0626(5) Uani 1 1 d . . .
C4 C -0.0258(6) 0.38683(18) -0.12482(14) 0.0560(6) Uani 1 1 d . . .
C5 C -0.1706(7) 0.33963(18) -0.19203(13) 0.0569(6) Uani 1 1 d . . .
C7 C -0.4705(6) 0.25003(19) -0.31911(12) 0.0557(6) Uani 1 1 d . . .
H7 H -0.6713 0.2906 -0.3281 0.067 Uiso 1 1 calc R . .
C6 C -0.3000(6) 0.30099(17) -0.25022(14) 0.0558(6) Uani 1 1 d . . .
C3 C 0.0937(6) 0.43134(18) -0.06815(13) 0.0557(6) Uani 1 1 d . . .
C2 C 0.2344(7) 0.49490(19) 0.00000(13) 0.0606(6) Uani 1 1 d . . .
H2 H 0.4636 0.5053 -0.0102 0.073 Uiso 1 1 calc R . .
C8 C -0.5459(8) 0.1291(2) -0.30226(14) 0.0711(8) Uani 1 1 d . . .
H8A H -0.6565 0.0977 -0.3481 0.107 Uiso 1 1 calc R . .
H8B H -0.6788 0.1238 -0.2547 0.107 Uiso 1 1 calc R . .
H8C H -0.3504 0.0888 -0.2932 0.107 Uiso 1 1 calc R . .
C1 C 0.1911(9) 0.4375(2) 0.08145(14) 0.0894(10) Uani 1 1 d . . .
H1A H 0.3022 0.4788 0.1228 0.134 Uiso 1 1 calc R . .
H1B H 0.2765 0.3632 0.0786 0.134 Uiso 1 1 calc R . .
H1C H -0.0326 0.4341 0.0946 0.134 Uiso 1 1 calc R . .
H20 H -0.3776 0.3134 -0.4321 0.110(10) Uiso 1 1 d R . .
H10 H 0.1329 0.6501 -0.0404 0.097(9) Uiso 1 1 d R . .

loop_
_atom_site_aniso_label
_atom_site_aniso_U_11
_atom_site_aniso_U_22
_atom_site_aniso_U_33
_atom_site_aniso_U_23
_atom_site_aniso_U_13
_atom_site_aniso_U_12
O1 0.0932(13) 0.0547(9) 0.0575(9) -0.0083(7) 0.0139(9) 0.0001(9)
O2 0.0701(11) 0.0676(10) 0.0500(8) 0.0037(7) 0.0014(8) 0.0083(9)
C4 0.0635(16) 0.0499(13) 0.0545(12) -0.0066(10) 0.0038(12) 0.0032(12)
C5 0.0655(17) 0.0468(12) 0.0585(13) -0.0044(10) 0.0088(12) 0.0038(12)
C7 0.0526(14) 0.0615(13) 0.0531(12) 0.0010(10) 0.0003(11) 0.0077(13)
C6 0.0591(15) 0.0515(12) 0.0568(13) -0.0017(11) 0.0053(13) 0.0032(12)
C3 0.0592(16) 0.0500(13) 0.0580(13) -0.0021(10) 0.0056(11) 0.0042(12)
C2 0.0601(14) 0.0651(14) 0.0565(13) -0.0086(10) 0.0003(13) -0.0004(12)
C8 0.0766(19) 0.0709(16) 0.0657(15) -0.0040(11) -0.0014(13) -0.0164(14)
C1 0.111(3) 0.094(2) 0.0631(14) 0.0100(14) -0.0133(17) 0.000(2)

loop_
_atom_type_symbol
_atom_type_description
_atom_type_scat_dispersion_real
_atom_type_scat_dispersion_imag
_atom_type_scat_source
C C 0.0033 0.0016 'International Tables Vol C Tables 4.2.6.8 and 6.1.1.4'
H H 0.0000 0.0000 'International Tables Vol C Tables 4.2.6.8 and 6.1.1.4'
O O 0.0106 0.0060 'International Tables Vol C Tables 4.2.6.8 and 6.1.1.4'

loop_
_geom_angle_atom_site_label_1
_geom_angle_atom_site_label_2
_geom_angle_atom_site_label_3
_geom_angle
_geom_angle_site_symmetry_1
_geom_angle_site_symmetry_3
_geom_angle_publ_flag
C2 O1 H10 114.0 . . ?
C7 O2 H20 110.5 . . ?
C3 C4 C5 177.4(2) . . ?
C6 C5 C4 178.5(2) . . ?
O2 C7 C6 109.71(19) . . ?
O2 C7 C8 109.28(19) . . ?
C6 C7 C8 111.01(19) . . ?
O2 C7 H7 108.9 . . ?
C6 C7 H7 108.9 . . ?
C8 C7 H7 108.9 . . ?
C5 C6 C7 177.0(2) . . ?
C4 C3 C2 175.7(2) . . ?
O1 C2 C3 109.0(2) . . ?
O1 C2 C1 108.00(18) . . ?
C3 C2 C1 112.9(2) . . ?
O1 C2 H2 109.0 . . ?
C3 C2 H2 109.0 . . ?
C1 C2 H2 109.0 . . ?
C7 C8 H8A 109.5 . . ?
C7 C8 H8B 109.5 . . ?
H8A C8 H8B 109.5 . . ?
C7 C8 H8C 109.5 . . ?
H8A C8 H8C 109.5 . . ?
H8B C8 H8C 109.5 . . ?
C2 C1 H1A 109.5 . . ?
C2 C1 H1B 109.5 . . ?
H1A C1 H1B 109.5 . . ?
C2 C1 H1C 109.5 . . ?
H1A C1 H1C 109.5 . . ?
H1B C1 H1C 109.5 . . ?

loop_
_geom_bond_atom_site_label_1
_geom_bond_atom_site_label_2
_geom_bond_distance
_geom_bond_site_symmetry_2
_geom_bond_publ_flag
O1 C2 1.429(3) . ?
O1 H10 0.9589 . ?
O2 C7 1.437(3) . ?
O2 H20 1.0332 . ?
C4 C3 1.183(3) . ?
C4 C5 1.380(3) . ?
C5 C6 1.192(3) . ?
C7 C6 1.470(3) . ?
C7 C8 1.508(3) . ?
C7 H7 0.9800 . ?
C3 C2 1.476(3) . ?
C2 C1 1.515(3) . ?
C2 H2 0.9800 . ?
C8 H8A 0.9600 . ?
C8 H8B 0.9600 . ?
C8 H8C 0.9600 . ?
C1 H1A 0.9600 . ?
C1 H1B 0.9600 . ?
C1 H1C 0.9600 . ?

loop_
_cod_related_entry_id
_cod_related_entry_database
_cod_related_entry_code
1 ChemSpider 26668939
